data_7058111
loop_
_publ_author_name
'Liu, Ming'
'Hu, Jianmei'
'Yu, Meng'
'Fan, Weiwei'
'Ding, Wenwen'
'Wang, Yong'

_publ_section_title
;
 The syntheses, crystal structures, electrochemical and magnetic
 properties of tri-nuclear cyanide-bridged complexes
 [cis-MII(bpy)2(CN)2]2MnIII(salcy) (PF6) (M = Fe, Ru, Os)
;
_journal_issue 7
_journal_name_full 'New Journal of Chemistry'
_journal_page_first 3162
_journal_paper_doi 10.1039/C8NJ04142C
_journal_volume 43
_journal_year 2019
_chemical_formula_moiety 'C64 H52 Fe2 Mn N14 O2, F6 P'
_chemical_formula_sum 'C64 H52 F6 Fe2 Mn N14 O2 P'
_chemical_formula_weight 1360.80
_space_group_crystal_system monoclinic
_space_group_IT_number 14
_space_group_name_Hall '-P 2yn'
_space_group_name_H-M_alt 'P 1 21/n 1'
_symmetry_space_group_name_Hall '-P 2yn'
_symmetry_space_group_name_H-M 'P 1 21/n 1'
_atom_sites_solution_hydrogens geom
_audit_creation_date 2018-12-19
_audit_creation_method
;
Olex2 1.2
(compiled 2018.04.26 svn.r3504 for OlexSys, GUI svn.r5492)
;
_audit_update_record
;
2018-12-19 deposited with the CCDC.
2019-01-17 downloaded from the CCDC.
;
_cell_angle_alpha 90
_cell_angle_beta 104.679(18)
_cell_angle_gamma 90
_cell_formula_units_Z 4
_cell_length_a 15.566(12)
_cell_length_b 23.082(17)
_cell_length_c 22.534(18)
_cell_measurement_reflns_used 19559
_cell_measurement_temperature 123(2)
_cell_measurement_theta_max 27.4855
_cell_measurement_theta_min 2.0306
_cell_volume 7832(10)
_computing_cell_refinement 'CrystalClear (Rigaku Inc., 2016/4)'
_computing_data_collection 'CrystalClear (Rigaku Inc., 2016/4)'
_computing_data_reduction 'CrystalClear (Rigaku Inc., 2016/4)'
_computing_molecular_graphics 'Olex2 (Dolomanov et al., 2009)'
_computing_publication_material 'Olex2 (Dolomanov et al., 2009)'
_computing_structure_refinement 'ShelXL (Sheldrick, 2015)'
_computing_structure_solution 'SHELXL-2016/4 (Sheldrick, 2016)'
_diffrn_ambient_temperature 123(2)
_diffrn_detector_area_resol_mean 28.5714
_diffrn_measured_fraction_theta_full 0.966
_diffrn_measured_fraction_theta_max 0.966
_diffrn_measurement_device_type 'Bruker P4'
_diffrn_measurement_method '\w scans'
_diffrn_radiation_monochromator graphite
_diffrn_radiation_type MoK\a
_diffrn_radiation_wavelength 0.71073
_diffrn_reflns_av_R_equivalents 0.0910
_diffrn_reflns_av_unetI/netI 0.0965
_diffrn_reflns_Laue_measured_fraction_full 0.966
_diffrn_reflns_Laue_measured_fraction_max 0.966
_diffrn_reflns_limit_h_max 18
_diffrn_reflns_limit_h_min -18
_diffrn_reflns_limit_k_max 27
_diffrn_reflns_limit_k_min -25
_diffrn_reflns_limit_l_max 26
_diffrn_reflns_limit_l_min -26
_diffrn_reflns_number 42189
_diffrn_reflns_point_group_measured_fraction_full 0.966
_diffrn_reflns_point_group_measured_fraction_max 0.966
_diffrn_reflns_theta_full 25.000
_diffrn_reflns_theta_max 25.000
_diffrn_reflns_theta_min 2.066
_exptl_absorpt_coefficient_mu 0.604
_exptl_absorpt_correction_T_max 1.0000
_exptl_absorpt_correction_T_min 0.5970
_exptl_absorpt_correction_type analytical
_exptl_absorpt_process_details 'RIGAKU/MSC(2004), CrystalClear Version 1.3.6'
_exptl_crystal_colour red
_exptl_crystal_colour_lustre clear
_exptl_crystal_colour_modifier dark
_exptl_crystal_colour_primary black
_exptl_crystal_density_diffrn 1.154
_exptl_crystal_description prism
_exptl_crystal_F_000 2784
_exptl_crystal_size_max 0.36
_exptl_crystal_size_mid 0.29
_exptl_crystal_size_min 0.1
_refine_diff_density_max 1.423
_refine_diff_density_min -0.502
_refine_diff_density_rms 0.109
_refine_ls_extinction_method none
_refine_ls_goodness_of_fit_ref 1.015
_refine_ls_hydrogen_treatment constr
_refine_ls_matrix_type full
_refine_ls_number_parameters 871
_refine_ls_number_reflns 13329
_refine_ls_number_restraints 217
_refine_ls_restrained_S_all 1.019
_refine_ls_R_factor_all 0.1308
_refine_ls_R_factor_gt 0.1110
_refine_ls_shift/su_max 0.001
_refine_ls_shift/su_mean 0.000
_refine_ls_structure_factor_coef Fsqd
_refine_ls_weighting_details 'w=1/[\s^2^(Fo^2^)+(0.2000P)^2^] where P=(Fo^2^+2Fc^2^)/3'
_refine_ls_weighting_scheme calc
_refine_ls_wR_factor_gt 0.3087
_refine_ls_wR_factor_ref 0.3336
_reflns_Friedel_coverage 0.000
_reflns_number_gt 8113
_reflns_number_total 13329
_reflns_threshold_expression 'I > 2\s(I)'
_cod_data_source_file c8nj04142c2.cif
_cod_data_source_block a
_cod_depositor_comments 'Adding full bibliography for 7058109--7058111.cif.'
_cod_database_code 7058111
_shelx_shelxl_version_number 2014/7
_shelx_space_group_comment
;
The symmetry employed for this shelxl refinement is uniquely defined
by the following loop, which should always be used as a source of
symmetry information in preference to the above space-group names.
They are only intended as comments.
;
_olex2_refinement_description
;
1. Fixed Uiso
 At 1.2 times of:
  All C(H) groups, All C(H,H) groups
2. Restrained distances
 C97-C95
 1.66 with sigma of 0.02
3. Uiso/Uaniso restraints and constraints
C98 \\sim C97 \\sim N96 \\sim C101 \\sim C100 \\sim C99 \\sim C95 \\sim C94
\\sim C93 \\sim C92 \\sim C91 \\sim N90: within 2A with sigma of 0.002 and
sigma for terminal atoms of 0.004
C24 \\sim C25 \\sim C26 \\sim C27 \\sim C28 \\sim C23 \\sim O1 \\sim C29:
within 2A with sigma of 0.002 and sigma for terminal atoms of 0.004
N51 \\sim C46 \\sim C47 \\sim C48 \\sim C49 \\sim C50 \\sim N40 \\sim C45 \\sim
C44 \\sim C43 \\sim C42 \\sim C41: within 2A with sigma of 0.002 and sigma for
terminal atoms of 0.004
Uanis(C97) \\sim Ueq, Uanis(C95) \\sim Ueq: with sigma of 0.001 and sigma for
terminal atoms of 0.002
4. Others
 Fixed Sof: N90(0.5) C95(0.5) C94(0.5) H94(0.5) C93(0.5) H93(0.5) C92(0.5)
 H92(0.5) C91(0.5) H91(0.5) C97(0.5) N96(0.5) C101(0.5) H101(0.5) C100(0.5)
 H100(0.5) C99(0.5) H99(0.5) C98(0.5) H98(0.5) C49(0.5) H49(0.5) C50(0.5)
 H50(0.5) N51(0.5) C46(0.5) C47(0.5) H47(0.5) C48(0.5) H48(0.5) C41(0.5)
 H41(0.5) C42(0.5) H42(0.5) C43(0.5) H43(0.5) C44(0.5) H44(0.5) C45(0.5)
 N40(0.5)
5.a Ternary CH refined with riding coordinates:
 C30(H30), C54(H54)
5.b Secondary CH2 refined with riding coordinates:
 C31(H31A,H31B), C32(H32A,H32B), C33(H33A,H33B), C34(H34A,H34B)
5.c Aromatic/amide H refined with riding coordinates:
 C3(H3), C4(H4), C5(H5), C6(H6), C9(H9), C10(H10), C11(H11), C12(H12),
 C24(H24), C25(H25), C26(H26), C27(H27), C29(H29), C53(H53), C38(H38), C39(H39),
  C40(H40), C73(H73), C71(H71), C70(H70), C69(H69), C68(H68), C51(H51),
 C57(H57), C56(H56), C55(H55), C7AA(H7AA), C58(H58), C59(H59), C60(H60),
 C63(H63), C64(H64), C65(H65), C66(H66), C94(H94), C93(H93), C92(H92), C91(H91),
  C101(H101), C100(H100), C99(H99), C98(H98), C49(H49), C50(H50), C47(H47),
 C48(H48), C41(H41), C42(H42), C43(H43), C44(H44)
5.d Fitted hexagon refined as free rotating group:
 N90(C95,C94,C93,C92,C91), C97(N96,C101,C100,C99,C98), C49(C50,N51,C46,C47,
 C48), C41(C42,C43,C44,C45,N40)
;
_olex2_submission_special_instructions 'No special instructions were received'

loop_
_space_group_symop_operation_xyz
'x, y, z'
'-x+1/2, y+1/2, -z+1/2'
'-x, -y, -z'
'x-1/2, -y-1/2, z-1/2'

loop_
_atom_site_label
_atom_site_type_symbol
_atom_site_fract_x
_atom_site_fract_y
_atom_site_fract_z
_atom_site_U_iso_or_equiv
_atom_site_adp_type
_atom_site_occupancy
_atom_site_site_symmetry_order
_atom_site_calc_flag
_atom_site_refinement_flags_posn
_atom_site_refinement_flags_adp
_atom_site_refinement_flags_occupancy
_atom_site_disorder_assembly
_atom_site_disorder_group
Fe1 Fe 1.38753(6) 0.25550(5) 0.93937(4) 0.0655(3) Uani 1 1 d . . . . .
Fe2 Fe 1.41657(6) 0.21811(4) 0.50509(4) 0.0544(3) Uani 1 1 d . . . . .
Mn1 Mn 1.41063(6) 0.26915(4) 0.72109(4) 0.0543(3) Uani 1 1 d . . . . .
C1 C 1.4330(4) 0.2655(3) 0.8685(3) 0.0617(15) Uani 1 1 d . . . . .
C2 C 1.2951(5) 0.2074(4) 0.8907(3) 0.0749(19) Uani 1 1 d . . . . .
C3 C 1.3495(5) 0.2091(4) 1.0555(3) 0.077(2) Uani 1 1 d . . . . .
H3 H 1.3905 0.1791 1.0536 0.093 Uiso 1 1 calc R . . . .
C4 C 1.3107(6) 0.2091(4) 1.1028(3) 0.087(2) Uani 1 1 d . . . . .
H4 H 1.3254 0.1798 1.1333 0.104 Uiso 1 1 calc R . . . .
C5 C 1.2488(5) 0.2523(4) 1.1067(3) 0.082(2) Uani 1 1 d . . . . .
H5 H 1.2196 0.2521 1.1390 0.098 Uiso 1 1 calc R . . . .
C6 C 1.2312(5) 0.2961(4) 1.0612(3) 0.0766(19) Uani 1 1 d . . . . .
H6 H 1.1909 0.3267 1.0627 0.092 Uiso 1 1 calc R . . . .
C7 C 1.2745(4) 0.2932(3) 1.0140(3) 0.0653(16) Uani 1 1 d . . . . .
C3BA C 1.2619(4) 0.3347(3) 0.9640(3) 0.0649(16) Uani 1 1 d . . . . .
C9 C 1.2030(5) 0.3837(3) 0.9571(4) 0.084(2) Uani 1 1 d . . . . .
H9 H 1.1734 0.3927 0.9880 0.101 Uiso 1 1 calc R . . . .
C10 C 1.1907(6) 0.4159(4) 0.9076(4) 0.093(2) Uani 1 1 d . . . . .
H10 H 1.1506 0.4476 0.9020 0.111 Uiso 1 1 calc R . . . .
C11 C 1.2358(6) 0.4038(4) 0.8636(4) 0.097(3) Uani 1 1 d . . . . .
H11 H 1.2272 0.4272 0.8279 0.116 Uiso 1 1 calc R . . . .
C12 C 1.2930(5) 0.3578(3) 0.8719(3) 0.0771(19) Uani 1 1 d . . . . .
H12 H 1.3241 0.3500 0.8415 0.093 Uiso 1 1 calc R . . . .
C23 C 1.5914(5) 0.3020(4) 0.7299(3) 0.0826(10) Uani 1 1 d . U . . .
C24 C 1.6560(5) 0.3477(4) 0.7407(3) 0.0889(11) Uani 1 1 d . U . . .
H24 H 1.6370 0.3869 0.7364 0.107 Uiso 1 1 calc R . . . .
C25 C 1.7481(5) 0.3347(5) 0.7578(3) 0.0924(12) Uani 1 1 d . U . . .
H25 H 1.7899 0.3654 0.7628 0.111 Uiso 1 1 calc R . . . .
C26 C 1.7771(6) 0.2799(5) 0.7668(4) 0.0911(12) Uani 1 1 d . U . . .
H26 H 1.8390 0.2725 0.7803 0.109 Uiso 1 1 calc R . . . .
C27 C 1.7191(5) 0.2354(4) 0.7569(3) 0.0870(11) Uani 1 1 d . U . . .
H27 H 1.7415 0.1969 0.7621 0.104 Uiso 1 1 calc R . . . .
C28 C 1.6249(5) 0.2441(4) 0.7389(3) 0.0824(10) Uani 1 1 d . U . . .
C29 C 1.5669(5) 0.1945(4) 0.7295(3) 0.0799(13) Uani 1 1 d . U . . .
H29 H 1.5931 0.1574 0.7297 0.096 Uiso 1 1 calc R . . . .
C30 C 1.4256(4) 0.1437(3) 0.7111(3) 0.0653(15) Uani 1 1 d . . . . .
H30 H 1.3935 0.1421 0.6666 0.078 Uiso 1 1 calc R . . . .
C31 C 1.4755(5) 0.0864(3) 0.7278(3) 0.083(2) Uani 1 1 d . . . . .
H31A H 1.5181 0.0809 0.7023 0.100 Uiso 1 1 calc R . . . .
H31B H 1.5092 0.0871 0.7714 0.100 Uiso 1 1 calc R . . . .
C32 C 1.4089(6) 0.0365(3) 0.7170(4) 0.091(2) Uani 1 1 d . . . . .
H32A H 1.3774 0.0347 0.6730 0.109 Uiso 1 1 calc R . . . .
H32B H 1.4408 -0.0006 0.7284 0.109 Uiso 1 1 calc R . . . .
C33 C 1.3427(6) 0.0449(3) 0.7548(4) 0.090(2) Uani 1 1 d . . . . .
H33A H 1.3743 0.0450 0.7989 0.108 Uiso 1 1 calc R . . . .
H33B H 1.3004 0.0120 0.7476 0.108 Uiso 1 1 calc R . . . .
C34 C 1.2898(5) 0.1031(3) 0.7386(3) 0.0681(16) Uani 1 1 d . . . . .
H34A H 1.2536 0.1021 0.6956 0.082 Uiso 1 1 calc R . . . .
H34B H 1.2495 0.1086 0.7658 0.082 Uiso 1 1 calc R . . . .
C54 C 1.3578(4) 0.1534(3) 0.7473(3) 0.0573(13) Uani 1 1 d . . . . .
H54 H 1.3903 0.1545 0.7917 0.069 Uiso 1 1 calc R . . . .
C53 C 1.2344(4) 0.2232(3) 0.7211(3) 0.0583(14) Uani 1 1 d . . . . .
H53 H 1.1958 0.1922 0.7243 0.070 Uiso 1 1 calc R . . . .
C37 C 1.1958(4) 0.2793(3) 0.7063(2) 0.0589(14) Uani 1 1 d . . . . .
C38 C 1.1021(5) 0.2825(4) 0.6910(3) 0.079(2) Uani 1 1 d . . . . .
H38 H 1.0678 0.2483 0.6901 0.095 Uiso 1 1 calc R . . . .
C39 C 1.0600(5) 0.3359(5) 0.6773(3) 0.092(3) Uani 1 1 d . . . . .
H39 H 0.9971 0.3383 0.6679 0.111 Uiso 1 1 calc R . . . .
C40 C 1.1107(6) 0.3861(4) 0.6773(3) 0.092(3) Uani 1 1 d . . . . .
H40 H 1.0809 0.4220 0.6661 0.110 Uiso 1 1 calc R . . . .
C73 C 1.2016(5) 0.3854(3) 0.6930(3) 0.079(2) Uani 1 1 d . . . . .
H73 H 1.2344 0.4203 0.6942 0.095 Uiso 1 1 calc R . . . .
C52 C 1.2464(4) 0.3314(3) 0.7075(3) 0.0629(15) Uani 1 1 d . . . . .
C3AA C 1.3781(4) 0.2414(3) 0.5749(3) 0.0517(13) Uani 1 1 d . . . . .
C2AA C 1.4972(4) 0.1644(3) 0.5551(3) 0.0656(15) Uani 1 1 d . . . . .
C71 C 1.4436(5) 0.1549(4) 0.3957(3) 0.0775(19) Uani 1 1 d . . . . .
H71 H 1.3999 0.1286 0.4023 0.093 Uiso 1 1 calc R . . . .
C70 C 1.4814(5) 0.1453(4) 0.3457(3) 0.089(2) Uani 1 1 d . . . . .
H70 H 1.4662 0.1122 0.3201 0.107 Uiso 1 1 calc R . . . .
C69 C 1.5392(6) 0.1846(5) 0.3357(4) 0.101(3) Uani 1 1 d . . . . .
H69 H 1.5620 0.1807 0.3006 0.121 Uiso 1 1 calc R . . . .
C68 C 1.5667(6) 0.2306(4) 0.3750(3) 0.083(2) Uani 1 1 d . . . . .
H68 H 1.6106 0.2571 0.3693 0.099 Uiso 1 1 calc R . . . .
C67 C 1.5271(4) 0.2361(3) 0.4232(3) 0.0616(15) Uani 1 1 d . . . . .
C72 C 1.5521(4) 0.2824(3) 0.4725(3) 0.0648(16) Uani 1 1 d . . . . .
C51 C 1.6122(5) 0.3269(3) 0.4710(3) 0.0799(19) Uani 1 1 d . . . . .
H51 H 1.6370 0.3305 0.4367 0.096 Uiso 1 1 calc R . . . .
C57 C 1.6356(5) 0.3654(4) 0.5185(4) 0.092(2) Uani 1 1 d . . . . .
H57 H 1.6780 0.3951 0.5190 0.110 Uiso 1 1 calc R . . . .
C56 C 1.5945(5) 0.3590(3) 0.5664(4) 0.0781(19) Uani 1 1 d . . . . .
H56 H 1.6090 0.3847 0.6004 0.094 Uiso 1 1 calc R . . . .
C55 C 1.5324(4) 0.3154(3) 0.5649(3) 0.0678(16) Uani 1 1 d . . . . .
H55 H 1.5048 0.3117 0.5978 0.081 Uiso 1 1 calc R . . . .
C7AA C 1.3350(5) 0.3283(3) 0.4451(3) 0.0747(18) Uani 1 1 d . . . . .
H7AA H 1.3910 0.3460 0.4619 0.090 Uiso 1 1 calc R . . . .
C58 C 1.2640(5) 0.3622(4) 0.4126(3) 0.083(2) Uani 1 1 d . . . . .
H58 H 1.2718 0.4027 0.4080 0.100 Uiso 1 1 calc R . . . .
C59 C 1.1852(5) 0.3378(4) 0.3881(3) 0.084(2) Uani 1 1 d . . . . .
H59 H 1.1371 0.3609 0.3661 0.100 Uiso 1 1 calc R . . . .
C60 C 1.1733(5) 0.2775(4) 0.3949(3) 0.079(2) Uani 1 1 d . . . . .
H60 H 1.1174 0.2597 0.3780 0.095 Uiso 1 1 calc R . . . .
C61 C 1.2468(4) 0.2446(3) 0.4275(2) 0.0610(16) Uani 1 1 d . . . . .
C62 C 1.2446(4) 0.1839(3) 0.4398(3) 0.0690(17) Uani 1 1 d . . . . .
C63 C 1.1721(5) 0.1465(5) 0.4124(4) 0.092(3) Uani 1 1 d . . . . .
H63 H 1.1218 0.1614 0.3833 0.110 Uiso 1 1 calc R . . . .
C64 C 1.1753(7) 0.0912(5) 0.4275(5) 0.117(3) Uani 1 1 d . . . . .
H64 H 1.1271 0.0665 0.4093 0.140 Uiso 1 1 calc R . . . .
C65 C 1.2453(7) 0.0698(5) 0.4681(5) 0.112(3) Uani 1 1 d . . . . .
H65 H 1.2465 0.0300 0.4791 0.134 Uiso 1 1 calc R . . . .
C66 C 1.3183(6) 0.1061(3) 0.4951(4) 0.089(2) Uani 1 1 d . . . . .
H66 H 1.3679 0.0907 0.5246 0.107 Uiso 1 1 calc R . . . .
N1 N 1.4582(4) 0.2702(3) 0.8257(2) 0.0662(14) Uani 1 1 d . . . . .
N2 N 1.2390(5) 0.1785(4) 0.8621(3) 0.092(2) Uani 1 1 d . . . . .
N3 N 1.3330(4) 0.2498(3) 1.0105(2) 0.0630(13) Uani 1 1 d . . . . .
N4 N 1.3071(3) 0.3230(3) 0.9214(2) 0.0653(13) Uani 1 1 d . . . . .
N7 N 1.4827(3) 0.1970(2) 0.7211(2) 0.0596(12) Uani 1 1 d . . . . .
N8 N 1.3206(3) 0.2114(2) 0.7307(2) 0.0525(11) Uani 1 1 d . . . . .
N9 N 1.3572(3) 0.2577(3) 0.6186(2) 0.0628(13) Uani 1 1 d . . . . .
N10 N 1.5468(4) 0.1315(3) 0.5843(3) 0.0803(16) Uani 1 1 d . . . . .
N11 N 1.4669(3) 0.1989(2) 0.4334(2) 0.0617(12) Uani 1 1 d . . . . .
N12 N 1.5105(3) 0.2777(2) 0.5165(2) 0.0582(12) Uani 1 1 d . . . . .
N13 N 1.3254(3) 0.2704(2) 0.4529(2) 0.0591(12) Uani 1 1 d . . . . .
N14 N 1.3175(4) 0.1619(3) 0.4792(2) 0.0668(13) Uani 1 1 d . . . . .
O1 O 1.5067(3) 0.3165(3) 0.7132(2) 0.0796(10) Uani 1 1 d . U . . .
O2 O 1.3338(3) 0.33287(19) 0.7227(2) 0.0652(11) Uani 1 1 d . . . . .
P1 P 1.64565(16) -0.02707(10) 0.86466(13) 0.0995(8) Uani 1 1 d . . . . .
F1 F 1.6899(6) 0.0058(4) 0.9262(3) 0.177(4) Uani 1 1 d . . . . .
F2 F 1.5528(5) 0.0010(4) 0.8629(3) 0.159(3) Uani 1 1 d . . . . .
F3 F 1.6667(5) 0.0251(3) 0.8275(3) 0.145(3) Uani 1 1 d . . . . .
F4 F 1.6187(6) -0.0779(4) 0.9046(4) 0.179(3) Uani 1 1 d . . . . .
F5 F 1.5976(5) -0.0589(3) 0.8050(3) 0.164(3) Uani 1 1 d . . . . .
F6 F 1.7338(4) -0.0558(4) 0.8606(5) 0.191(4) Uani 1 1 d . . . . .
N90 N 1.4899(6) 0.2886(4) 0.9941(5) 0.0823(17) Uani 0.5 1 d . U P A 1
C95 C 1.5596(7) 0.2510(3) 1.0189(5) 0.0823(16) Uani 0.5 1 d DG U P A 1
C94 C 1.6382(6) 0.2724(4) 1.0564(5) 0.0835(17) Uani 0.5 1 d G U P A 1
H94 H 1.6858 0.2467 1.0733 0.100 Uiso 0.5 1 calc R . P A 1
C93 C 1.6473(6) 0.3313(5) 1.0691(5) 0.0843(18) Uani 0.5 1 d G U P A 1
H93 H 1.7010 0.3459 1.0948 0.101 Uiso 0.5 1 calc R . P A 1
C92 C 1.5777(7) 0.3689(3) 1.0443(5) 0.0843(18) Uani 0.5 1 d G U P A 1
H92 H 1.5838 0.4092 1.0530 0.101 Uiso 0.5 1 calc R . P A 1
C91 C 1.4990(6) 0.3475(4) 1.0068(5) 0.0832(18) Uani 0.5 1 d G U P A 1
H91 H 1.4514 0.3732 0.9899 0.100 Uiso 0.5 1 calc R . P A 1
C97 C 1.5391(7) 0.1915(3) 1.0004(5) 0.0837(15) Uani 0.5 1 d D U P A 1
N96 N 1.4564(6) 0.1804(4) 0.9609(5) 0.0835(17) Uani 0.5 1 d G U P A 1
C101 C 1.4332(6) 0.1242(4) 0.9412(5) 0.0853(18) Uani 0.5 1 d G U P A 1
H101 H 1.3767 0.1166 0.9142 0.102 Uiso 0.5 1 calc R . P A 1
C100 C 1.4927(7) 0.0790(3) 0.9608(5) 0.0869(18) Uani 0.5 1 d G U P A 1
H100 H 1.4769 0.0406 0.9473 0.104 Uiso 0.5 1 calc R . P A 1
C99 C 1.5754(6) 0.0901(4) 1.0002(5) 0.0872(18) Uani 0.5 1 d G U P A 1
H99 H 1.6161 0.0593 1.0137 0.105 Uiso 0.5 1 calc R . P A 1
C98 C 1.5986(6) 0.1463(5) 1.0200(5) 0.0858(17) Uani 0.5 1 d G U P A 1
H98 H 1.6551 0.1539 1.0470 0.103 Uiso 0.5 1 calc R . P A 1
C49 C 1.5566(7) 0.3983(4) 1.0344(5) 0.0891(18) Uani 0.5 1 d . U P A 2
H49 H 1.5542 0.4392 1.0386 0.107 Uiso 0.5 1 calc R . P A 2
C50 C 1.4848(6) 0.3688(5) 0.9976(5) 0.0874(18) Uani 0.5 1 d G U P A 2
H50 H 1.4332 0.3895 0.9767 0.105 Uiso 0.5 1 calc R . P A 2
N51 N 1.4884(6) 0.3090(4) 0.9915(4) 0.0843(17) Uani 0.5 1 d G U P A 2
C46 C 1.5638(7) 0.2787(4) 1.0220(4) 0.0833(16) Uani 0.5 1 d G U P A 2
C47 C 1.6357(6) 0.3082(5) 1.0588(4) 0.0856(17) Uani 0.5 1 d G U P A 2
H47 H 1.6873 0.2876 1.0797 0.103 Uiso 0.5 1 calc R . P A 2
C48 C 1.6321(6) 0.3680(5) 1.0649(4) 0.0881(18) Uani 0.5 1 d G U P A 2
H48 H 1.6812 0.3882 1.0901 0.106 Uiso 0.5 1 calc R . P A 2
C41 C 1.4713(5) 0.1407(4) 0.9539(4) 0.0831(18) Uani 0.5 1 d . U P A 2
H41 H 1.4185 0.1273 0.9260 0.100 Uiso 0.5 1 calc R . P A 2
C42 C 1.5389(7) 0.1018(4) 0.9792(4) 0.0848(18) Uani 0.5 1 d G U P A 2
H42 H 1.5324 0.0620 0.9686 0.102 Uiso 0.5 1 calc R . P A 2
C43 C 1.6161(6) 0.1213(5) 1.0200(4) 0.0847(18) Uani 0.5 1 d G U P A 2
H43 H 1.6623 0.0948 1.0373 0.102 Uiso 0.5 1 calc R . P A 2
C44 C 1.6257(5) 0.1797(5) 1.0356(4) 0.0828(17) Uani 0.5 1 d G U P A 2
H44 H 1.6784 0.1930 1.0635 0.099 Uiso 0.5 1 calc R . P A 2
C45 C 1.5580(7) 0.2185(4) 1.0103(4) 0.0818(16) Uani 0.5 1 d G U P A 2
N40 N 1.4808(5) 0.1990(4) 0.9695(4) 0.0813(17) Uani 0.5 1 d G U P A 2

loop_
_atom_site_aniso_label
_atom_site_aniso_U_11
_atom_site_aniso_U_22
_atom_site_aniso_U_33
_atom_site_aniso_U_23
_atom_site_aniso_U_13
_atom_site_aniso_U_12
Fe1 0.0582(6) 0.0976(7) 0.0416(5) 0.0082(4) 0.0142(4) 0.0189(5)
Fe2 0.0472(5) 0.0713(6) 0.0439(4) 0.0017(3) 0.0101(3) 0.0023(4)
Mn1 0.0494(5) 0.0712(6) 0.0421(5) 0.0017(3) 0.0110(4) -0.0024(4)
C1 0.046(3) 0.090(5) 0.043(3) 0.004(3) 0.002(3) 0.006(3)
C2 0.083(5) 0.095(5) 0.058(4) 0.014(3) 0.038(4) 0.026(4)
C3 0.074(4) 0.115(6) 0.045(3) 0.015(3) 0.018(3) 0.023(4)
C4 0.093(5) 0.112(6) 0.063(4) 0.011(4) 0.033(4) 0.011(5)
C5 0.072(5) 0.119(7) 0.059(4) -0.004(4) 0.023(3) 0.000(4)
C6 0.056(4) 0.113(6) 0.066(4) -0.014(4) 0.024(3) 0.003(4)
C7 0.055(3) 0.089(5) 0.052(3) 0.000(3) 0.013(3) 0.003(3)
C3BA 0.049(3) 0.084(4) 0.060(3) -0.005(3) 0.010(3) 0.009(3)
C9 0.090(5) 0.082(5) 0.077(4) -0.010(4) 0.016(4) 0.011(4)
C10 0.090(5) 0.099(6) 0.088(5) 0.004(4) 0.018(4) 0.031(5)
C11 0.112(6) 0.099(6) 0.076(5) 0.012(4) 0.016(4) 0.022(5)
C12 0.100(5) 0.075(4) 0.057(3) 0.017(3) 0.021(3) 0.015(4)
C23 0.0648(17) 0.126(2) 0.0568(17) -0.0037(17) 0.0146(15) -0.0224(17)
C24 0.0683(19) 0.131(3) 0.064(2) -0.0052(19) 0.0115(18) -0.023(2)
C25 0.071(2) 0.136(3) 0.067(2) -0.006(2) 0.0108(18) -0.023(2)
C26 0.069(2) 0.137(3) 0.065(2) -0.006(2) 0.0127(18) -0.018(2)
C27 0.067(2) 0.134(3) 0.059(2) -0.005(2) 0.0150(18) -0.015(2)
C28 0.0642(18) 0.128(3) 0.0551(18) -0.0031(17) 0.0159(16) -0.0149(18)
C29 0.063(2) 0.126(3) 0.052(2) -0.002(2) 0.016(2) -0.009(2)
C30 0.070(4) 0.073(4) 0.054(3) 0.002(3) 0.016(3) 0.012(3)
C31 0.092(5) 0.080(5) 0.074(4) 0.006(3) 0.017(4) 0.032(4)
C32 0.108(6) 0.069(5) 0.096(5) 0.006(4) 0.024(5) 0.013(4)
C33 0.124(7) 0.060(4) 0.090(5) 0.012(3) 0.032(5) 0.004(4)
C34 0.084(4) 0.057(4) 0.066(4) 0.008(3) 0.024(3) -0.004(3)
C54 0.063(3) 0.062(3) 0.049(3) 0.005(2) 0.019(3) 0.004(3)
C53 0.057(4) 0.069(4) 0.054(3) -0.001(2) 0.023(3) -0.004(3)
C37 0.051(3) 0.084(4) 0.041(3) -0.002(2) 0.011(2) 0.007(3)
C38 0.070(4) 0.103(6) 0.060(4) -0.001(3) 0.009(3) 0.011(4)
C39 0.061(4) 0.141(8) 0.071(4) -0.007(4) 0.007(3) 0.052(5)
C40 0.104(6) 0.093(6) 0.070(4) -0.013(4) 0.006(4) 0.035(5)
C73 0.085(5) 0.078(5) 0.065(4) -0.005(3) 0.004(3) 0.022(4)
C52 0.068(4) 0.073(4) 0.044(3) -0.007(2) 0.008(3) 0.012(3)
C3AA 0.042(3) 0.066(3) 0.045(3) 0.005(2) 0.006(2) -0.001(2)
C2AA 0.062(4) 0.071(4) 0.068(4) 0.001(3) 0.025(3) -0.002(3)
C71 0.063(4) 0.090(5) 0.075(4) -0.024(4) 0.009(3) 0.000(3)
C70 0.074(5) 0.132(7) 0.062(4) -0.031(4) 0.018(4) 0.004(5)
C69 0.081(5) 0.169(10) 0.058(4) 0.002(5) 0.025(4) 0.015(6)
C68 0.085(5) 0.104(6) 0.065(4) -0.001(4) 0.029(4) 0.018(4)
C67 0.056(4) 0.083(4) 0.043(3) 0.001(3) 0.009(3) 0.002(3)
C72 0.057(4) 0.092(5) 0.048(3) 0.007(3) 0.017(3) 0.001(3)
C51 0.087(5) 0.087(5) 0.071(4) 0.005(3) 0.027(4) -0.008(4)
C57 0.082(5) 0.101(6) 0.094(5) 0.008(4) 0.027(4) -0.011(4)
C56 0.076(4) 0.071(4) 0.087(5) -0.005(3) 0.020(4) -0.012(3)
C55 0.056(4) 0.087(5) 0.056(3) -0.003(3) 0.006(3) -0.007(3)
C7AA 0.074(4) 0.077(5) 0.070(4) 0.003(3) 0.013(3) 0.010(3)
C58 0.077(5) 0.103(6) 0.062(4) 0.020(4) 0.005(3) 0.022(4)
C59 0.072(5) 0.115(7) 0.059(4) 0.010(4) 0.008(3) 0.040(4)
C60 0.052(4) 0.130(7) 0.050(3) -0.012(3) 0.005(3) 0.012(4)
C61 0.043(3) 0.105(5) 0.034(3) -0.003(3) 0.008(2) 0.004(3)
C62 0.056(4) 0.103(5) 0.048(3) -0.017(3) 0.012(3) -0.008(3)
C63 0.057(4) 0.131(8) 0.083(5) -0.022(5) 0.011(4) -0.028(4)
C64 0.094(6) 0.104(8) 0.134(8) -0.022(6) -0.004(6) -0.030(6)
C65 0.121(8) 0.082(6) 0.131(8) -0.010(5) 0.028(6) -0.027(5)
C66 0.090(5) 0.069(5) 0.108(6) -0.001(4) 0.022(4) -0.019(4)
N1 0.063(3) 0.089(4) 0.043(3) 0.000(2) 0.007(2) 0.007(3)
N2 0.086(4) 0.109(5) 0.086(4) -0.023(4) 0.029(4) -0.016(4)
N3 0.057(3) 0.090(4) 0.046(3) 0.002(2) 0.018(2) 0.013(3)
N4 0.060(3) 0.080(4) 0.052(3) -0.001(2) 0.006(2) 0.009(2)
N7 0.056(3) 0.084(4) 0.041(2) 0.004(2) 0.017(2) 0.006(2)
N8 0.047(3) 0.064(3) 0.046(2) 0.0011(18) 0.0113(19) 0.000(2)
N9 0.054(3) 0.090(4) 0.043(3) 0.002(2) 0.009(2) -0.008(2)
N10 0.066(3) 0.081(4) 0.092(4) 0.024(3) 0.017(3) 0.019(3)
N11 0.050(3) 0.082(4) 0.049(2) -0.007(2) 0.006(2) 0.009(2)
N12 0.052(3) 0.074(3) 0.048(3) 0.002(2) 0.010(2) 0.004(2)
N13 0.062(3) 0.078(3) 0.037(2) -0.0012(19) 0.014(2) 0.008(2)
N14 0.068(3) 0.081(4) 0.053(3) -0.008(2) 0.020(2) 0.005(3)
O1 0.0644(19) 0.118(3) 0.0560(19) -0.0030(18) 0.0154(16) -0.0255(19)
O2 0.064(3) 0.064(3) 0.065(2) -0.0041(18) 0.010(2) 0.0022(19)
P1 0.0892(15) 0.0704(13) 0.1249(19) 0.0042(11) 0.0013(13) -0.0026(10)
F1 0.187(7) 0.172(7) 0.137(5) 0.021(5) -0.025(5) -0.070(6)
F2 0.125(5) 0.189(8) 0.152(5) -0.015(5) 0.013(4) 0.052(5)
F3 0.164(6) 0.112(5) 0.137(5) 0.026(4) -0.002(4) -0.030(4)
F4 0.206(8) 0.131(6) 0.195(7) 0.042(5) 0.043(6) -0.039(6)
F5 0.168(6) 0.145(6) 0.159(6) -0.062(5) 0.004(5) -0.037(5)
F6 0.087(4) 0.193(9) 0.292(10) 0.029(8) 0.045(5) 0.035(5)
N90 0.081(2) 0.084(2) 0.080(2) -0.0009(19) 0.0161(19) 0.0035(19)
C95 0.0820(17) 0.0831(17) 0.0813(17) 0.0003(9) 0.0198(9) 0.0011(9)
C94 0.083(2) 0.085(2) 0.081(2) 0.0010(19) 0.017(2) 0.002(2)
C93 0.084(3) 0.086(3) 0.081(3) 0.000(2) 0.015(2) 0.003(2)
C92 0.083(3) 0.085(3) 0.081(3) 0.000(2) 0.013(2) 0.004(2)
C91 0.082(3) 0.085(3) 0.080(3) 0.000(2) 0.014(2) 0.004(2)
C97 0.0836(17) 0.0842(17) 0.0834(17) 0.0006(9) 0.0214(9) 0.0021(9)
N96 0.084(2) 0.085(2) 0.083(2) 0.0014(19) 0.0224(19) 0.0057(19)
C101 0.085(3) 0.086(3) 0.085(3) 0.002(2) 0.021(2) 0.008(2)
C100 0.086(3) 0.087(3) 0.087(3) 0.003(2) 0.021(2) 0.009(2)
C99 0.086(3) 0.088(3) 0.087(3) 0.003(2) 0.021(2) 0.009(2)
C98 0.085(2) 0.086(2) 0.086(2) 0.002(2) 0.021(2) 0.006(2)
C49 0.080(3) 0.125(5) 0.057(3) 0.013(3) 0.007(3) 0.014(4)
C50 0.079(3) 0.124(5) 0.054(3) 0.014(3) 0.008(3) 0.014(3)
N51 0.075(3) 0.123(5) 0.051(3) 0.015(3) 0.009(2) 0.016(3)
C46 0.074(3) 0.123(4) 0.050(3) 0.015(3) 0.010(2) 0.017(3)
C47 0.076(3) 0.124(5) 0.052(3) 0.013(3) 0.008(3) 0.015(3)
C48 0.078(3) 0.125(5) 0.056(3) 0.013(3) 0.007(3) 0.015(4)
C41 0.075(3) 0.120(4) 0.053(3) 0.017(3) 0.014(3) 0.021(3)
C42 0.076(3) 0.122(5) 0.055(3) 0.016(3) 0.014(3) 0.022(3)
C43 0.076(3) 0.122(5) 0.055(3) 0.016(3) 0.015(3) 0.022(3)
C44 0.074(3) 0.121(4) 0.052(3) 0.016(3) 0.015(2) 0.021(3)
C45 0.073(3) 0.121(4) 0.050(2) 0.016(3) 0.013(2) 0.019(3)
N40 0.073(3) 0.120(4) 0.051(3) 0.016(3) 0.015(2) 0.021(3)

loop_
_atom_type_symbol
_atom_type_description
_atom_type_scat_dispersion_real
_atom_type_scat_dispersion_imag
_atom_type_scat_source
C C 0.0033 0.0016 'International Tables Vol C Tables 4.2.6.8 and 6.1.1.4'
H H 0.0000 0.0000 'International Tables Vol C Tables 4.2.6.8 and 6.1.1.4'
F F 0.0171 0.0103 'International Tables Vol C Tables 4.2.6.8 and 6.1.1.4'
Fe Fe 0.3463 0.8444 'International Tables Vol C Tables 4.2.6.8 and 6.1.1.4'
Mn Mn 0.3368 0.7283 'International Tables Vol C Tables 4.2.6.8 and 6.1.1.4'
N N 0.0061 0.0033 'International Tables Vol C Tables 4.2.6.8 and 6.1.1.4'
O O 0.0106 0.0060 'International Tables Vol C Tables 4.2.6.8 and 6.1.1.4'
P P 0.1023 0.0942 'International Tables Vol C Tables 4.2.6.8 and 6.1.1.4'

loop_
_geom_angle_atom_site_label_1
_geom_angle_atom_site_label_2
_geom_angle_atom_site_label_3
_geom_angle
C1 Fe1 C2 88.6(3)
C1 Fe1 N3 175.5(2)
C1 Fe1 N4 94.7(3)
C1 Fe1 N96 91.1(4)
C1 Fe1 N51 90.7(4)
C1 Fe1 N40 88.3(4)
C2 Fe1 N3 90.6(3)
C2 Fe1 N4 89.7(3)
C2 Fe1 N96 85.3(3)
C2 Fe1 N51 179.1(4)
C2 Fe1 N40 101.4(4)
N3 Fe1 N96 93.3(4)
N3 Fe1 N51 90.0(4)
N4 Fe1 N3 80.8(2)
N4 Fe1 N96 172.2(4)
N4 Fe1 N51 89.8(3)
N90 Fe1 C1 93.8(5)
N90 Fe1 C2 168.4(4)
N90 Fe1 N3 87.9(4)
N90 Fe1 N4 101.5(3)
N90 Fe1 N96 83.3(4)
N40 Fe1 N3 96.2(3)
N40 Fe1 N4 168.6(3)
N40 Fe1 N51 79.2(4)
C3AA Fe2 C2AA 89.6(3)
C3AA Fe2 N11 174.5(2)
C3AA Fe2 N12 94.2(2)
C3AA Fe2 N13 89.4(2)
C3AA Fe2 N14 92.5(2)
C2AA Fe2 N11 90.0(2)
C2AA Fe2 N12 91.2(3)
C2AA Fe2 N13 176.0(3)
C2AA Fe2 N14 95.4(3)
N12 Fe2 N11 80.3(2)
N12 Fe2 N13 92.8(2)
N12 Fe2 N14 170.6(2)
N13 Fe2 N11 91.4(2)
N14 Fe2 N11 93.0(2)
N14 Fe2 N13 80.8(2)
N7 Mn1 N1 88.51(19)
N7 Mn1 N9 87.9(2)
N8 Mn1 N1 87.0(2)
N8 Mn1 N7 81.6(2)
N8 Mn1 N9 86.92(19)
N9 Mn1 N1 173.3(2)
O1 Mn1 N1 91.9(2)
O1 Mn1 N7 91.4(2)
O1 Mn1 N8 172.9(2)
O1 Mn1 N9 93.82(19)
O1 Mn1 O2 94.0(2)
O2 Mn1 N1 90.74(19)
O2 Mn1 N7 174.6(2)
O2 Mn1 N8 93.0(2)
O2 Mn1 N9 92.3(2)
N1 C1 Fe1 177.9(6)
N2 C2 Fe1 179.0(7)
C4 C3 H3 118.3
C4 C3 N3 123.5(7)
N3 C3 H3 118.3
C3 C4 H4 120.0
C3 C4 C5 120.0(8)
C5 C4 H4 120.0
C4 C5 H5 121.0
C4 C5 C6 118.1(7)
C6 C5 H5 121.0
C5 C6 H6 120.9
C7 C6 C5 118.3(7)
C7 C6 H6 120.9
C6 C7 C3BA 124.1(7)
N3 C7 C6 122.3(6)
N3 C7 C3BA 113.6(6)
C9 C3BA C7 124.0(6)
N4 C3BA C7 115.1(6)
N4 C3BA C9 120.8(6)
C3BA C9 H9 120.4
C10 C9 C3BA 119.2(8)
C10 C9 H9 120.4
C9 C10 H10 119.8
C9 C10 C11 120.4(8)
C11 C10 H10 119.8
C10 C11 H11 120.3
C12 C11 C10 119.3(8)
C12 C11 H11 120.3
C11 C12 H12 118.6
N4 C12 C11 122.7(7)
N4 C12 H12 118.6
C28 C23 C24 116.6(7)
O1 C23 C24 118.0(9)
O1 C23 C28 125.4(7)
C23 C24 H24 119.7
C25 C24 C23 120.5(9)
C25 C24 H24 119.7
C24 C25 H25 119.4
C26 C25 C24 121.2(9)
C26 C25 H25 119.4
C25 C26 H26 119.7
C25 C26 C27 120.5(9)
C27 C26 H26 119.7
C26 C27 H27 118.9
C26 C27 C28 122.2(10)
C28 C27 H27 118.9
C23 C28 C27 118.8(8)
C23 C28 C29 122.0(7)
C27 C28 C29 119.2(9)
C28 C29 H29 117.7
N7 C29 C28 124.6(9)
N7 C29 H29 117.7
C31 C30 H30 107.9
C54 C30 H30 107.9
C54 C30 C31 112.1(6)
N7 C30 H30 107.9
N7 C30 C31 115.3(6)
N7 C30 C54 105.4(5)
C30 C31 H31A 109.8
C30 C31 H31B 109.8
H31A C31 H31B 108.3
C32 C31 C30 109.3(6)
C32 C31 H31A 109.8
C32 C31 H31B 109.8
C31 C32 H32A 109.6
C31 C32 H32B 109.6
H32A C32 H32B 108.1
C33 C32 C31 110.3(7)
C33 C32 H32A 109.6
C33 C32 H32B 109.6
C32 C33 H33A 109.3
C32 C33 H33B 109.3
C32 C33 C34 111.8(6)
H33A C33 H33B 107.9
C34 C33 H33A 109.3
C34 C33 H33B 109.3
C33 C34 H34A 110.1
C33 C34 H34B 110.1
H34A C34 H34B 108.4
C54 C34 C33 108.1(6)
C54 C34 H34A 110.1
C54 C34 H34B 110.1
C30 C54 C34 111.6(5)
C30 C54 H54 107.5
C34 C54 H54 107.5
N8 C54 C30 106.5(5)
N8 C54 C34 116.0(5)
N8 C54 H54 107.5
C37 C53 H53 117.7
N8 C53 H53 117.7
N8 C53 C37 124.7(6)
C38 C37 C53 116.8(6)
C38 C37 C52 119.2(6)
C52 C37 C53 123.9(6)
C37 C38 H38 120.0
C39 C38 C37 119.9(8)
C39 C38 H38 120.0
C38 C39 H39 120.0
C38 C39 C40 119.9(7)
C40 C39 H39 120.0
C39 C40 H40 118.9
C73 C40 C39 122.3(8)
C73 C40 H40 118.9
C40 C73 H73 120.5
C40 C73 C52 118.9(8)
C52 C73 H73 120.5
C73 C52 C37 119.7(6)
O2 C52 C37 123.6(6)
O2 C52 C73 116.7(6)
N9 C3AA Fe2 177.0(5)
N10 C2AA Fe2 178.4(6)
C70 C71 H71 118.9
N11 C71 H71 118.9
N11 C71 C70 122.1(8)
C71 C70 H70 121.2
C69 C70 C71 117.6(8)
C69 C70 H70 121.2
C70 C69 H69 119.1
C70 C69 C68 121.8(8)
C68 C69 H69 119.1
C69 C68 H68 121.8
C67 C68 C69 116.5(9)
C67 C68 H68 121.8
C68 C67 C72 123.7(7)
N11 C67 C68 123.3(7)
N11 C67 C72 112.9(5)
C51 C72 C67 123.3(6)
N12 C72 C67 114.0(6)
N12 C72 C51 122.7(6)
C72 C51 H51 119.8
C57 C51 C72 120.3(7)
C57 C51 H51 119.8
C51 C57 H57 121.5
C51 C57 C56 117.0(8)
C56 C57 H57 121.5
C57 C56 H56 119.7
C55 C56 C57 120.7(7)
C55 C56 H56 119.7
C56 C55 H55 119.6
N12 C55 C56 120.8(7)
N12 C55 H55 119.6
C58 C7AA H7AA 119.4
N13 C7AA H7AA 119.4
N13 C7AA C58 121.2(7)
C7AA C58 H58 120.0
C59 C58 C7AA 120.1(8)
C59 C58 H58 120.0
C58 C59 H59 120.0
C58 C59 C60 120.1(6)
C60 C59 H59 120.0
C59 C60 H60 120.9
C61 C60 C59 118.2(7)
C61 C60 H60 120.9
C60 C61 C62 124.8(6)
N13 C61 C60 120.6(7)
N13 C61 C62 114.5(5)
C63 C62 C61 124.3(7)
N14 C62 C61 116.1(6)
N14 C62 C63 119.7(8)
C62 C63 H63 120.0
C64 C63 C62 119.9(8)
C64 C63 H63 120.0
C63 C64 H64 119.7
C65 C64 C63 120.6(9)
C65 C64 H64 119.7
C64 C65 H65 119.9
C64 C65 C66 120.2(10)
C66 C65 H65 119.9
C65 C66 H66 119.9
N14 C66 C65 120.1(8)
N14 C66 H66 119.9
C1 N1 Mn1 141.6(5)
C3 N3 Fe1 127.3(5)
C3 N3 C7 117.8(6)
C7 N3 Fe1 114.9(4)
C3BA N4 Fe1 115.4(4)
C12 N4 Fe1 127.0(5)
C12 N4 C3BA 117.6(6)
C29 N7 Mn1 126.1(6)
C29 N7 C30 122.1(6)
C30 N7 Mn1 111.8(4)
C54 N8 Mn1 113.3(4)
C53 N8 Mn1 123.7(4)
C53 N8 C54 123.0(5)
C3AA N9 Mn1 141.7(5)
C71 N11 Fe2 126.0(5)
C71 N11 C67 118.6(6)
C67 N11 Fe2 115.4(4)
C72 N12 Fe2 116.6(4)
C72 N12 C55 118.3(6)
C55 N12 Fe2 125.0(4)
C7AA N13 Fe2 125.7(5)
C61 N13 Fe2 114.4(4)
C61 N13 C7AA 119.8(6)
C62 N14 Fe2 114.1(5)
C66 N14 Fe2 126.6(5)
C66 N14 C62 119.3(7)
C23 O1 Mn1 125.6(6)
C52 O2 Mn1 126.0(4)
F1 P1 F4 88.7(5)
F2 P1 F1 91.1(5)
F2 P1 F4 86.9(5)
F3 P1 F1 89.8(4)
F3 P1 F2 89.1(5)
F3 P1 F4 175.7(5)
F3 P1 F6 89.3(5)
F5 P1 F1 177.1(5)
F5 P1 F2 86.3(4)
F5 P1 F3 91.2(4)
F5 P1 F4 90.2(5)
F5 P1 F6 89.2(5)
F6 P1 F1 93.5(5)
F6 P1 F2 175.1(5)
F6 P1 F4 94.8(6)
C95 N90 Fe1 116.6(5)
C95 N90 C91 120.0
C91 N90 Fe1 123.3(5)
N90 C95 C94 120.0
N90 C95 C97 112.6(7)
C94 C95 C97 127.4(7)
C95 C94 H94 120.0
C93 C94 C95 120.0
C93 C94 H94 120.0
C94 C93 H93 120.0
C94 C93 C92 120.0
C92 C93 H93 120.0
C93 C92 H92 120.0
C93 C92 C91 120.0
C91 C92 H92 120.0
N90 C91 H91 120.0
C92 C91 N90 120.0
C92 C91 H91 120.0
N96 C97 C95 117.4(7)
N96 C97 C98 120.0
C98 C97 C95 122.6(7)
C97 N96 Fe1 110.0(5)
C101 N96 Fe1 129.9(5)
C101 N96 C97 120.0
N96 C101 H101 120.0
N96 C101 C100 120.0
C100 C101 H101 120.0
C101 C100 H100 120.0
C99 C100 C101 120.0
C99 C100 H100 120.0
C100 C99 H99 120.0
C98 C99 C100 120.0
C98 C99 H99 120.0
C97 C98 H98 120.0
C99 C98 C97 120.0
C99 C98 H98 120.0
C50 C49 H49 120.0
C50 C49 C48 120.0
C48 C49 H49 120.0
C49 C50 H50 120.0
C49 C50 N51 120.0
N51 C50 H50 120.0
C50 N51 Fe1 126.5(5)
C50 N51 C46 120.0
C46 N51 Fe1 113.5(5)
N51 C46 C45 113.3(7)
C47 C46 N51 120.0
C47 C46 C45 126.7(7)
C46 C47 H47 120.0
C46 C47 C48 120.0
C48 C47 H47 120.0
C49 C48 H48 120.0
C47 C48 C49 120.0
C47 C48 H48 120.0
C42 C41 H41 120.0
C42 C41 N40 120.0
N40 C41 H41 120.0
C41 C42 H42 120.0
C43 C42 C41 120.0
C43 C42 H42 120.0
C42 C43 H43 120.0
C44 C43 C42 120.0
C44 C43 H43 120.0
C43 C44 H44 120.0
C43 C44 C45 120.0
C45 C44 H44 120.0
C44 C45 C46 123.5(7)
C44 C45 N40 120.0
N40 C45 C46 116.5(7)
C41 N40 Fe1 122.7(5)
C45 N40 Fe1 117.3(5)
C45 N40 C41 120.0

loop_
_geom_bond_atom_site_label_1
_geom_bond_atom_site_label_2
_geom_bond_distance
Fe1 C1 1.917(7)
Fe1 C2 1.925(9)
Fe1 N3 2.000(5)
Fe1 N4 1.974(6)
Fe1 N90 1.910(7)
Fe1 N96 2.031(7)
Fe1 N51 2.105(8)
Fe1 N40 1.942(6)
Fe2 C3AA 1.898(6)
Fe2 C2AA 1.915(7)
Fe2 N11 2.016(5)
Fe2 N12 1.976(5)
Fe2 N13 2.003(5)
Fe2 N14 1.987(6)
Mn1 N1 2.286(5)
Mn1 N7 2.007(5)
Mn1 N8 1.985(5)
Mn1 N9 2.264(5)
Mn1 O1 1.897(5)
Mn1 O2 1.902(5)
C1 N1 1.135(8)
C2 N2 1.157(10)
C3 H3 0.9500
C3 C4 1.351(10)
C3 N3 1.356(9)
C4 H4 0.9500
C4 C5 1.405(12)
C5 H5 0.9500
C5 C6 1.418(12)
C6 H6 0.9500
C6 C7 1.399(9)
C7 C3BA 1.454(9)
C7 N3 1.369(9)
C3BA C9 1.440(10)
C3BA N4 1.353(8)
C9 H9 0.9500
C9 C10 1.312(11)
C10 H10 0.9500
C10 C11 1.381(12)
C11 H11 0.9500
C11 C12 1.369(11)
C12 H12 0.9500
C12 N4 1.346(8)
C23 C24 1.435(11)
C23 C28 1.431(13)
C23 O1 1.318(9)
C24 H24 0.9500
C24 C25 1.418(11)
C25 H25 0.9500
C25 C26 1.341(13)
C26 H26 0.9500
C26 C27 1.349(12)
C27 H27 0.9500
C27 C28 1.434(11)
C28 C29 1.439(12)
C29 H29 0.9500
C29 N7 1.277(8)
C30 H30 1.0000
C30 C31 1.531(9)
C30 C54 1.506(9)
C30 N7 1.502(9)
C31 H31A 0.9900
C31 H31B 0.9900
C31 C32 1.526(12)
C32 H32A 0.9900
C32 H32B 0.9900
C32 C33 1.507(12)
C33 H33A 0.9900
C33 H33B 0.9900
C33 C34 1.569(10)
C34 H34A 0.9900
C34 H34B 0.9900
C34 C54 1.551(9)
C54 H54 1.0000
C54 N8 1.469(8)
C53 H53 0.9500
C53 C37 1.431(9)
C53 N8 1.331(8)
C37 C38 1.413(10)
C37 C52 1.432(10)
C38 H38 0.9500
C38 C39 1.393(12)
C39 H39 0.9500
C39 C40 1.401(13)
C40 H40 0.9500
C40 C73 1.370(11)
C73 H73 0.9500
C73 C52 1.425(9)
C52 O2 1.318(8)
C3AA N9 1.173(8)
C2AA N10 1.160(8)
C71 H71 0.9500
C71 C70 1.413(10)
C71 N11 1.316(8)
C70 H70 0.9500
C70 C69 1.336(13)
C69 H69 0.9500
C69 C68 1.380(13)
C68 H68 0.9500
C68 C67 1.384(10)
C67 C72 1.520(9)
C67 N11 1.331(9)
C72 C51 1.396(10)
C72 N12 1.319(8)
C51 H51 0.9500
C51 C57 1.369(12)
C57 H57 0.9500
C57 C56 1.395(11)
C56 H56 0.9500
C56 C55 1.390(10)
C55 H55 0.9500
C55 N12 1.368(8)
C7AA H7AA 0.9500
C7AA C58 1.401(10)
C7AA N13 1.361(9)
C58 H58 0.9500
C58 C59 1.334(11)
C59 H59 0.9500
C59 C60 1.419(12)
C60 H60 0.9500
C60 C61 1.413(10)
C61 C62 1.429(11)
C61 N13 1.351(8)
C62 C63 1.431(10)
C62 N14 1.351(9)
C63 H63 0.9500
C63 C64 1.319(15)
C64 H64 0.9500
C64 C65 1.328(14)
C65 H65 0.9500
C65 C66 1.420(12)
C66 H66 0.9500
C66 N14 1.336(10)
P1 F1 1.577(8)
P1 F2 1.574(7)
P1 F3 1.548(7)
P1 F4 1.598(8)
P1 F5 1.547(6)
P1 F6 1.548(7)
N90 C95 1.3900
N90 C91 1.3900
C95 C94 1.3900
C95 C97 1.448(10)
C94 H94 0.9500
C94 C93 1.3900
C93 H93 0.9500
C93 C92 1.3900
C92 H92 0.9500
C92 C91 1.3900
C91 H91 0.9500
C97 N96 1.3900
C97 C98 1.3900
N96 C101 1.3900
C101 H101 0.9500
C101 C100 1.3900
C100 H100 0.9500
C100 C99 1.3900
C99 H99 0.9500
C99 C98 1.3900
C98 H98 0.9500
C49 H49 0.9500
C49 C50 1.3900
C49 C48 1.3900
C50 H50 0.9500
C50 N51 1.3900
N51 C46 1.3900
C46 C47 1.3900
C46 C45 1.412(12)
C47 H47 0.9500
C47 C48 1.3900
C48 H48 0.9500
C41 H41 0.9500
C41 C42 1.3900
C41 N40 1.3900
C42 H42 0.9500
C42 C43 1.3900
C43 H43 0.9500
C43 C44 1.3900
C44 H44 0.9500
C44 C45 1.3900
C45 N40 1.3900

loop_
_smtbx_masks_void_nr
_smtbx_masks_void_average_x
_smtbx_masks_void_average_y
_smtbx_masks_void_average_z
_smtbx_masks_void_volume
_smtbx_masks_void_count_electrons
_smtbx_masks_void_content
1 -0.392 0.000 -0.749 1224.2 206.8 'diethyl ether'
2 -0.497 0.500 -0.558 1224.2 206.8 'diethyl ether'
